data_2240491
loop_
_publ_author_name
'Downs, Emma L.'
'Zakharov, Lev N.'
'Tyler, David R.'

_publ_section_title
;
 Crystal structure of
 <i>trans</i>-dihydridobis[tris(dimethylamino)phosphane-\k<i>P</i>]platinum(II)
;
_journal_coeditor_code PK2545
_journal_issue 4
_journal_name_full 'Acta Crystallographica Section E'
_journal_page_first m83
_journal_page_last m84
_journal_paper_doi 10.1107/S2056989015004351
_journal_volume 71
_journal_year 2015
_chemical_formula_iupac '[Pt H2 (C6 H18 N3 P1)2]'
_chemical_formula_moiety 'C12 H38 N6 P2 Pt'
_chemical_formula_sum 'C12 H38 N6 P2 Pt'
_chemical_formula_weight 523.51
_chemical_name_systematic
;
<i>trans</i>-Dihydridobis[tris(dimethylamino)phosphane-\k<i>P</i>]platinum(II)
;
_space_group_crystal_system triclinic
_space_group_IT_number 2
_space_group_name_Hall '-P 1'
_space_group_name_H-M_alt 'P -1'
_symmetry_space_group_name_Hall '-P 1'
_symmetry_space_group_name_H-M 'P -1'
_atom_sites_solution_hydrogens mixed
_audit_creation_method SHELXTL
_cell_angle_alpha 76.807(4)
_cell_angle_beta 73.241(4)
_cell_angle_gamma 60.652(3)
_cell_formula_units_Z 1
_cell_length_a 7.8871(19)
_cell_length_b 7.9499(19)
_cell_length_c 9.891(2)
_cell_measurement_reflns_used 3285
_cell_measurement_temperature 173(2)
_cell_measurement_theta_max 26.92
_cell_measurement_theta_min 2.96
_cell_volume 514.8(2)
_computing_cell_refinement
;
SAINT (Bruker, 2000)
;
_computing_data_collection
;
APEX2 (Bruker, 2008)
;
_computing_data_reduction
;
SAINT (Bruker, 2000)
;
_computing_molecular_graphics
;
SHELXTL (Sheldrick, 2008)
;
_computing_publication_material
;
SHELXTL (Sheldrick, 2008)
;
_computing_structure_refinement
;
SHELXTL (Sheldrick, 2008)
;
_computing_structure_solution
;
SHELXTL (Sheldrick, 2008)
;
_diffrn_ambient_temperature 173(2)
_diffrn_measured_fraction_theta_full 0.997
_diffrn_measured_fraction_theta_max 0.992
_diffrn_measurement_device_type 'Bruker APEXII CCD area-detector'
_diffrn_measurement_method '\f and \w scans'
_diffrn_radiation_type MoK\a
_diffrn_radiation_wavelength 0.71073
_diffrn_reflns_av_R_equivalents 0.0196
_diffrn_reflns_limit_h_max 10
_diffrn_reflns_limit_h_min -10
_diffrn_reflns_limit_k_max 10
_diffrn_reflns_limit_k_min -10
_diffrn_reflns_limit_l_max 12
_diffrn_reflns_limit_l_min -12
_diffrn_reflns_number 5813
_diffrn_reflns_theta_full 25.242
_diffrn_reflns_theta_max 26.999
_diffrn_reflns_theta_min 2.162
_exptl_absorpt_coefficient_mu 6.973
_exptl_absorpt_correction_T_max 1.0000
_exptl_absorpt_correction_T_min 0.8556
_exptl_absorpt_correction_type multi-scan
_exptl_absorpt_process_details
;
(SADABS; Sheldrick, 1995)
;
_exptl_crystal_colour colorless
_exptl_crystal_density_diffrn 1.689
_exptl_crystal_description block
_exptl_crystal_F_000 260
_exptl_crystal_size_max 0.080
_exptl_crystal_size_mid 0.060
_exptl_crystal_size_min 0.030
_refine_diff_density_max 0.654
_refine_diff_density_min -0.694
_refine_ls_extinction_method none
_refine_ls_goodness_of_fit_ref 1.042
_refine_ls_hydrogen_treatment mixed
_refine_ls_matrix_type full
_refine_ls_number_parameters 101
_refine_ls_number_reflns 2238
_refine_ls_number_restraints 0
_refine_ls_restrained_S_all 1.042
_refine_ls_R_factor_all 0.0229
_refine_ls_R_factor_gt 0.0229
_refine_ls_shift/su_max 0.000
_refine_ls_shift/su_mean 0.000
_refine_ls_structure_factor_coef Fsqd
_refine_ls_weighting_details 'w=1/[\s^2^(Fo^2^)+(0.0425P)^2^] where P=(Fo^2^+2Fc^2^)/3'
_refine_ls_weighting_scheme calc
_refine_ls_wR_factor_gt 0.0590
_refine_ls_wR_factor_ref 0.0590
_reflns_number_gt 2238
_reflns_number_total 2238
_reflns_threshold_expression 'I > 2\s(I)'
_cod_data_source_file pk2545sup1.cf
_cod_data_source_block I
_cod_database_code 2240491
_cod_database_fobs_code 2240491
_shelx_space_group_comment
;
The symmetry employed for this shelxl refinement is uniquely defined
by the following loop, which should always be used as a source of
symmetry information in preference to the above space-group names.
They are only intended as comments.
;
_shelx_estimated_absorpt_t_min 0.605
_shelx_estimated_absorpt_t_max 0.818

loop_
_space_group_symop_operation_xyz
'x, y, z'
'-x, -y, -z'

loop_
_atom_site_type_symbol
_atom_site_label
_atom_site_fract_x
_atom_site_fract_y
_atom_site_fract_z
_atom_site_U_iso_or_equiv
_atom_site_adp_type
_atom_site_calc_flag
_atom_site_occupancy
Pt Pt1 0.5000 1.0000 0.5000 0.02501(8) Uani d 1
P P1 0.58089(14) 0.80751(13) 0.70124(10) 0.02302(18) Uani d 1
N N1 0.8017(5) 0.7594(5) 0.7244(4) 0.0332(7) Uani d 1
N N2 0.6130(5) 0.5757(4) 0.7200(3) 0.0272(6) Uani d 1
N N3 0.4051(6) 0.8932(5) 0.8436(4) 0.0405(9) Uani d 1
C C1 0.8862(7) 0.8928(6) 0.6632(5) 0.0372(9) Uani d 1
H H1A 1.0160 0.8404 0.6880 0.056 Uiso calc 1
H H1B 0.7971 1.0185 0.7007 0.056 Uiso calc 1
H H1C 0.9028 0.9096 0.5597 0.056 Uiso calc 1
C C2 0.9106(7) 0.6069(7) 0.8243(5) 0.0433(11) Uani d 1
H H2A 1.0362 0.6085 0.8177 0.065 Uiso calc 1
H H2B 0.9382 0.4808 0.8019 0.065 Uiso calc 1
H H2C 0.8308 0.6284 0.9209 0.065 Uiso calc 1
C C3 0.7765(7) 0.4524(6) 0.6164(5) 0.0400(10) Uani d 1
H H3A 0.7849 0.3224 0.6347 0.060 Uiso calc 1
H H3B 0.9016 0.4438 0.6244 0.060 Uiso calc 1
H H3C 0.7529 0.5083 0.5205 0.060 Uiso calc 1
C C4 0.4314(7) 0.5651(7) 0.7249(5) 0.0433(11) Uani d 1
H H4A 0.4592 0.4288 0.7360 0.065 Uiso calc 1
H H4B 0.3844 0.6298 0.6366 0.065 Uiso calc 1
H H4C 0.3289 0.6295 0.8055 0.065 Uiso calc 1
C C5 0.2224(7) 1.0666(8) 0.8357(6) 0.0543(14) Uani d 1
H H5B 0.1401 1.0908 0.9314 0.081 Uiso calc 1
H H5C 0.1509 1.0512 0.7769 0.081 Uiso calc 1
H H5D 0.2511 1.1764 0.7935 0.081 Uiso calc 1
C C6 0.4176(8) 0.7934(7) 0.9864(5) 0.0488(12) Uani d 1
H H6C 0.2983 0.8692 1.0539 0.073 Uiso calc 1
H H6D 0.5356 0.7789 1.0119 0.073 Uiso calc 1
H H6A 0.4274 0.6649 0.9892 0.073 Uiso calc 1
H H1 0.490(10) 1.163(10) 0.557(7) 0.070(19) Uiso d 1

loop_
_atom_site_aniso_label
_atom_site_aniso_U_11
_atom_site_aniso_U_22
_atom_site_aniso_U_33
_atom_site_aniso_U_12
_atom_site_aniso_U_13
_atom_site_aniso_U_23
Pt1 0.03283(12) 0.02060(11) 0.02016(11) -0.01088(8) -0.01106(8) 0.00457(7)
P1 0.0288(4) 0.0194(4) 0.0196(4) -0.0097(4) -0.0092(3) 0.0027(3)
N1 0.0396(18) 0.0315(17) 0.0374(19) -0.0219(15) -0.0225(15) 0.0127(14)
N2 0.0358(17) 0.0198(15) 0.0279(16) -0.0138(13) -0.0115(13) 0.0031(12)
N3 0.043(2) 0.0329(19) 0.0202(16) -0.0017(16) -0.0033(14) 0.0009(14)
C1 0.037(2) 0.034(2) 0.047(2) -0.0233(18) -0.0090(18) 0.0020(18)
C2 0.047(3) 0.042(2) 0.048(3) -0.024(2) -0.030(2) 0.017(2)
C3 0.050(3) 0.024(2) 0.039(2) -0.0111(18) -0.0111(19) -0.0037(17)
C4 0.052(3) 0.050(3) 0.042(2) -0.035(2) -0.023(2) 0.014(2)
C5 0.040(2) 0.047(3) 0.041(3) 0.003(2) -0.003(2) -0.001(2)
C6 0.054(3) 0.043(3) 0.024(2) -0.008(2) -0.0055(19) 0.0046(18)

loop_
_atom_type_symbol
_atom_type_description
_atom_type_scat_dispersion_real
_atom_type_scat_dispersion_imag
_atom_type_scat_source
C C 0.0033 0.0016 'International Tables Vol C Tables 4.2.6.8 and 6.1.1.4'
H H 0.0000 0.0000 'International Tables Vol C Tables 4.2.6.8 and 6.1.1.4'
N N 0.0061 0.0033 'International Tables Vol C Tables 4.2.6.8 and 6.1.1.4'
P P 0.1023 0.0942 'International Tables Vol C Tables 4.2.6.8 and 6.1.1.4'
Pt Pt -1.7033 8.3905 'International Tables Vol C Tables 4.2.6.8 and 6.1.1.4'

loop_
_geom_angle_atom_site_label_1
_geom_angle_atom_site_label_2
_geom_angle_atom_site_label_3
_geom_angle_site_symmetry_1
_geom_angle_site_symmetry_3
_geom_angle
P1 Pt1 P1 . 2_676 180.0
P1 Pt1 H1 . . 90(3)
P1 Pt1 H1 2_676 . 90(3)
N3 P1 N1 . . 110.9(2)
N3 P1 N2 . . 101.05(19)
N1 P1 N2 . . 98.82(17)
N3 P1 Pt1 . . 112.10(13)
N1 P1 Pt1 . . 113.77(12)
N2 P1 Pt1 . . 118.93(12)
C1 N1 C2 . . 112.8(3)
C1 N1 P1 . . 121.1(3)
C2 N1 P1 . . 125.2(3)
C3 N2 C4 . . 110.0(4)
C3 N2 P1 . . 114.7(3)
C4 N2 P1 . . 113.4(3)
C5 N3 C6 . . 114.0(4)
C5 N3 P1 . . 122.7(3)
C6 N3 P1 . . 123.1(3)
N1 C1 H1A . . 109.5
N1 C1 H1B . . 109.5
H1A C1 H1B . . 109.5
N1 C1 H1C . . 109.5
H1A C1 H1C . . 109.5
H1B C1 H1C . . 109.5
N1 C2 H2A . . 109.5
N1 C2 H2B . . 109.5
H2A C2 H2B . . 109.5
N1 C2 H2C . . 109.5
H2A C2 H2C . . 109.5
H2B C2 H2C . . 109.5
N2 C3 H3A . . 109.5
N2 C3 H3B . . 109.5
H3A C3 H3B . . 109.5
N2 C3 H3C . . 109.5
H3A C3 H3C . . 109.5
H3B C3 H3C . . 109.5
N2 C4 H4A . . 109.5
N2 C4 H4B . . 109.5
H4A C4 H4B . . 109.5
N2 C4 H4C . . 109.5
H4A C4 H4C . . 109.5
H4B C4 H4C . . 109.5
N3 C5 H5B . . 109.5
N3 C5 H5C . . 109.5
H5B C5 H5C . . 109.5
N3 C5 H5D . . 109.5
H5B C5 H5D . . 109.5
H5C C5 H5D . . 109.5
N3 C6 H6C . . 109.5
N3 C6 H6D . . 109.5
H6C C6 H6D . . 109.5
N3 C6 H6A . . 109.5
H6C C6 H6A . . 109.5
H6D C6 H6A . . 109.5

loop_
_geom_bond_atom_site_label_1
_geom_bond_atom_site_label_2
_geom_bond_site_symmetry_2
_geom_bond_distance
Pt1 P1 . 2.2574(10)
Pt1 P1 2_676 2.2574(10)
Pt1 H1 . 1.49(7)
P1 N3 . 1.660(4)
P1 N1 . 1.664(3)
P1 N2 . 1.705(3)
N1 C1 . 1.450(5)
N1 C2 . 1.451(5)
N2 C3 . 1.460(5)
N2 C4 . 1.462(5)
N3 C5 . 1.432(6)
N3 C6 . 1.458(6)
C1 H1A . 0.9800
C1 H1B . 0.9800
C1 H1C . 0.9800
C2 H2A . 0.9800
C2 H2B . 0.9800
C2 H2C . 0.9800
C3 H3A . 0.9800
C3 H3B . 0.9800
C3 H3C . 0.9800
C4 H4A . 0.9800
C4 H4B . 0.9800
C4 H4C . 0.9800
C5 H5B . 0.9800
C5 H5C . 0.9800
C5 H5D . 0.9800
C6 H6C . 0.9800
C6 H6D . 0.9800
C6 H6A . 0.9800

loop_
_geom_torsion_atom_site_label_1
_geom_torsion_atom_site_label_2
_geom_torsion_atom_site_label_3
_geom_torsion_atom_site_label_4
_geom_torsion
N3 P1 N1 C1 -100.5(4)
N2 P1 N1 C1 154.0(3)
Pt1 P1 N1 C1 26.9(4)
N3 P1 N1 C2 67.7(4)
N2 P1 N1 C2 -37.8(4)
Pt1 P1 N1 C2 -164.9(3)
N3 P1 N2 C3 -174.0(3)
N1 P1 N2 C3 -60.5(3)
Pt1 P1 N2 C3 62.9(3)
N3 P1 N2 C4 58.6(3)
N1 P1 N2 C4 172.0(3)
Pt1 P1 N2 C4 -64.5(3)
N1 P1 N3 C5 130.0(4)
N2 P1 N3 C5 -126.0(5)
Pt1 P1 N3 C5 1.7(5)
N1 P1 N3 C6 -53.6(5)
N2 P1 N3 C6 50.4(5)
Pt1 P1 N3 C6 178.1(4)
